data_7111413
loop_
_publ_author_name
'Boer&#xFFFD;, Ren&#xFFFD; T.'
'Cole, Marcus L.'
'Junk, Peter C.'
'Masuda, Jason D.'
'Wolmersh&#xFFFD;user, Gotthelf'

_publ_section_title
;
 An N,P-disubstituted-2-aminophosphaalkene and lithium and potassium
 complexes of the deprotonated ?phosphaamidinate? anion
;
_journal_issue 22
_journal_name_full 'Chemical Communications'
_journal_page_first 2564
_journal_page_last 2565
_journal_paper_doi 10.1039/b408994d
_journal_year 2004
_chemical_formula_moiety 'C44 H65 Li N O3 P'
_chemical_formula_sum 'C44 H65 Li N O3 P'
_chemical_formula_weight 693.88
_chemical_melting_point 400
_chemical_name_common (Li(N,P-Dipamidine)(THF)3)
_space_group_IT_number 14
_symmetry_cell_setting monoclinic
_symmetry_Int_Tables_number 14
_symmetry_space_group_name_Hall '-P 2ybc'
_symmetry_space_group_name_H-M 'P 1 21/c 1'
_atom_sites_solution_hydrogens geom
_atom_sites_solution_primary direct
_atom_sites_solution_secondary difmap
_audit_creation_method SHELXL-97
_cell_angle_alpha 90.00
_cell_angle_beta 91.2790(10)
_cell_angle_gamma 90.00
_cell_formula_units_Z 4
_cell_length_a 10.9877(3)
_cell_length_b 17.6089(5)
_cell_length_c 21.4172(8)
_cell_measurement_temperature 123(2)
_cell_volume 4142.8(2)
_computing_cell_refinement DENZO-SMN
_computing_data_collection 'Nonius Collect'
_computing_data_reduction X-Seed
_computing_molecular_graphics 'X-Seed / POV-Ray'
_computing_publication_material 'Microsoft Office 2000'
_computing_structure_refinement 'SHELXL-97 (Sheldrick, 1997)'
_computing_structure_solution 'SHELXS-97 (Sheldrick, 1990)'
_diffrn_ambient_temperature 123(2)
_diffrn_measured_fraction_theta_full 0.991
_diffrn_measured_fraction_theta_max 0.991
_diffrn_measurement_device_type 'Nonius Kappa CCD'
_diffrn_measurement_method 'psi and omega scans'
_diffrn_radiation_monochromator graphite
_diffrn_radiation_probe x-ray
_diffrn_radiation_type MoK\a
_diffrn_radiation_wavelength 0.71073
_diffrn_reflns_av_R_equivalents 0.1370
_diffrn_reflns_av_sigmaI/netI 0.1916
_diffrn_reflns_limit_h_max 11
_diffrn_reflns_limit_h_min -14
_diffrn_reflns_limit_k_max 20
_diffrn_reflns_limit_k_min -23
_diffrn_reflns_limit_l_max 28
_diffrn_reflns_limit_l_min -23
_diffrn_reflns_number 40099
_diffrn_reflns_theta_full 27.87
_diffrn_reflns_theta_max 27.87
_diffrn_reflns_theta_min 3.56
_diffrn_source 'fine-focus sealed tube'
_exptl_absorpt_coefficient_mu 0.104
_exptl_absorpt_correction_T_max 0.9846
_exptl_absorpt_correction_T_min 0.9795
_exptl_absorpt_correction_type empirical
_exptl_absorpt_process_details 'performed as part of the DENZO-SMN package'
_exptl_crystal_colour 'light orange'
_exptl_crystal_density_diffrn 1.113
_exptl_crystal_density_method 'not measured'
_exptl_crystal_description 'rhombohedral plate'
_exptl_crystal_F_000 1512
_exptl_crystal_size_max 0.20
_exptl_crystal_size_mid 0.15
_exptl_crystal_size_min 0.15
_refine_diff_density_max 0.610
_refine_diff_density_min -0.371
_refine_diff_density_rms 0.061
_refine_ls_extinction_method none
_refine_ls_goodness_of_fit_ref 0.967
_refine_ls_hydrogen_treatment mixed
_refine_ls_matrix_type full
_refine_ls_number_parameters 460
_refine_ls_number_reflns 9780
_refine_ls_number_restraints 0
_refine_ls_restrained_S_all 0.967
_refine_ls_R_factor_all 0.1945
_refine_ls_R_factor_gt 0.0599
_refine_ls_shift/su_max 0.000
_refine_ls_shift/su_mean 0.000
_refine_ls_structure_factor_coef Fsqd
_refine_ls_weighting_details 'calc w=1/[\s^2^(Fo^2^)+(0.0565P)^2^+0.0000P] where P=(Fo^2^+2Fc^2^)/3'
_refine_ls_weighting_scheme calc
_refine_ls_wR_factor_gt 0.1098
_refine_ls_wR_factor_ref 0.1425
_reflns_number_gt 4303
_reflns_number_total 9780
_reflns_threshold_expression >2sigma(I)
_cod_data_source_file b408994dsup1.cif
_cod_data_source_block Cmpd_Cmpd#3
_cod_original_sg_symbol_H-M P21/c
_cod_database_code 7111413

loop_
_symmetry_equiv_pos_as_xyz
'x, y, z'
'-x, y+1/2, -z+1/2'
'-x, -y, -z'
'x, -y-1/2, z-1/2'

loop_
_atom_site_label
_atom_site_type_symbol
_atom_site_fract_x
_atom_site_fract_y
_atom_site_fract_z
_atom_site_U_iso_or_equiv
_atom_site_adp_type
_atom_site_occupancy
_atom_site_symmetry_multiplicity
_atom_site_calc_flag
_atom_site_refinement_flags
P1 P 0.25651(5) 0.82731(4) 0.18013(3) 0.02224(18) Uani 1 1 d .
O1 O 0.26035(15) 0.79238(10) -0.09228(8) 0.0357(5) Uani 1 1 d .
N1 N 0.20843(15) 0.77217(10) 0.06287(8) 0.0184(5) Uani 1 1 d .
C1 C 0.23360(18) 0.83327(13) 0.09843(10) 0.0176(5) Uani 1 1 d .
Li1 Li 0.1712(3) 0.7399(2) -0.02799(19) 0.0288(10) Uani 1 1 d .
O2 O 0.00003(14) 0.74395(10) -0.06300(8) 0.0334(5) Uani 1 1 d .
C2 C 0.24517(19) 0.90605(13) 0.06323(10) 0.0181(5) Uani 1 1 d .
O3 O 0.20230(14) 0.62953(9) -0.05270(8) 0.0324(5) Uani 1 1 d .
C3 C 0.1529(2) 0.93201(13) 0.02325(11) 0.0242(6) Uani 1 1 d .
H3 H 0.0794 0.9038 0.0193 0.029 Uiso 1 1 calc R
C4 C 0.1659(2) 0.99871(14) -0.01128(12) 0.0300(6) Uani 1 1 d .
H4 H 0.1011 1.0151 -0.0381 0.036 Uiso 1 1 calc R
C5 C 0.2718(2) 1.04140(13) -0.00713(12) 0.0283(6) Uani 1 1 d .
C6 C 0.2897(3) 1.11203(14) -0.04605(13) 0.0434(8) Uani 1 1 d .
H6A H 0.2163 1.1216 -0.0716 0.065 Uiso 1 1 calc R
H6B H 0.3593 1.1047 -0.0733 0.065 Uiso 1 1 calc R
H6C H 0.3053 1.1555 -0.0185 0.065 Uiso 1 1 calc R
C7 C 0.3633(2) 1.01603(14) 0.03348(11) 0.0273(6) Uani 1 1 d .
H7 H 0.4362 1.0447 0.0378 0.033 Uiso 1 1 calc R
C8 C 0.3509(2) 0.94996(13) 0.06787(10) 0.0221(6) Uani 1 1 d .
H8 H 0.4155 0.9342 0.0951 0.027 Uiso 1 1 calc R
C9 C 0.2082(2) 0.70203(13) 0.09654(10) 0.0202(6) Uani 1 1 d .
C10 C 0.0983(2) 0.67173(13) 0.11842(11) 0.0222(6) Uani 1 1 d .
C11 C -0.0202(2) 0.71552(14) 0.11294(11) 0.0267(6) Uani 1 1 d .
H11 H -0.0027 0.7647 0.0916 0.032 Uiso 1 1 calc R
C12 C -0.1152(2) 0.67342(16) 0.07319(13) 0.0409(7) Uani 1 1 d .
H12A H -0.0820 0.6624 0.0321 0.061 Uiso 1 1 calc R
H12B H -0.1881 0.7051 0.0681 0.061 Uiso 1 1 calc R
H12C H -0.1367 0.6257 0.0938 0.061 Uiso 1 1 calc R
C13 C -0.0708(2) 0.73399(15) 0.17695(12) 0.0394(7) Uani 1 1 d .
H13A H -0.0962 0.6869 0.1974 0.059 Uiso 1 1 calc R
H13B H -0.1411 0.7679 0.1719 0.059 Uiso 1 1 calc R
H13C H -0.0078 0.7590 0.2027 0.059 Uiso 1 1 calc R
C14 C 0.1006(2) 0.60011(14) 0.14565(11) 0.0287(6) Uani 1 1 d .
H14 H 0.0270 0.5790 0.1603 0.034 Uiso 1 1 calc R
C15 C 0.2073(2) 0.55883(14) 0.15195(11) 0.0314(6) Uani 1 1 d .
H15 H 0.2065 0.5094 0.1698 0.038 Uiso 1 1 calc R
C16 C 0.3156(2) 0.59041(14) 0.13191(11) 0.0284(6) Uani 1 1 d .
H16 H 0.3890 0.5624 0.1369 0.034 Uiso 1 1 calc R
C17 C 0.3187(2) 0.66195(13) 0.10483(11) 0.0234(6) Uani 1 1 d .
C18 C 0.43955(19) 0.69750(14) 0.08595(11) 0.0251(6) Uani 1 1 d .
H18 H 0.4239 0.7524 0.0771 0.030 Uiso 1 1 calc R
C19 C 0.4881(2) 0.66195(15) 0.02649(12) 0.0392(7) Uani 1 1 d .
H19A H 0.5642 0.6871 0.0154 0.059 Uiso 1 1 calc R
H19B H 0.4280 0.6682 -0.0076 0.059 Uiso 1 1 calc R
H19C H 0.5033 0.6077 0.0335 0.059 Uiso 1 1 calc R
C20 C 0.5353(2) 0.69329(15) 0.13868(12) 0.0377(7) Uani 1 1 d .
H20A H 0.5600 0.6403 0.1451 0.056 Uiso 1 1 calc R
H20B H 0.5009 0.7132 0.1772 0.056 Uiso 1 1 calc R
H20C H 0.6064 0.7236 0.1276 0.056 Uiso 1 1 calc R
C21 C 0.2773(2) 0.92795(13) 0.20369(10) 0.0209(6) Uani 1 1 d .
C22 C 0.1769(2) 0.97845(14) 0.20763(11) 0.0227(6) Uani 1 1 d .
C23 C 0.04704(19) 0.95144(13) 0.19501(11) 0.0245(6) Uani 1 1 d .
H23 H 0.0491 0.9121 0.1614 0.029 Uiso 1 1 calc R
C24 C 0.0008(2) 0.91349(14) 0.25405(11) 0.0295(6) Uani 1 1 d .
H24A H 0.0528 0.8700 0.2648 0.044 Uiso 1 1 calc R
H24B H -0.0830 0.8961 0.2467 0.044 Uiso 1 1 calc R
H24C H 0.0030 0.9501 0.2885 0.044 Uiso 1 1 calc R
C25 C -0.0408(2) 1.01391(15) 0.17369(13) 0.0375(7) Uani 1 1 d .
H25A H -0.0526 1.0498 0.2080 0.056 Uiso 1 1 calc R
H25B H -0.1192 0.9913 0.1614 0.056 Uiso 1 1 calc R
H25C H -0.0070 1.0408 0.1380 0.056 Uiso 1 1 calc R
C26 C 0.1970(2) 1.05283(14) 0.22691(11) 0.0292(6) Uani 1 1 d .
H26 H 0.1300 1.0868 0.2284 0.035 Uiso 1 1 calc R
C27 C 0.3112(2) 1.07858(14) 0.24391(12) 0.0323(7) Uani 1 1 d .
H27 H 0.3228 1.1299 0.2564 0.039 Uiso 1 1 calc R
C28 C 0.4087(2) 1.02929(14) 0.24262(11) 0.0280(6) Uani 1 1 d .
H28 H 0.4871 1.0467 0.2556 0.034 Uiso 1 1 calc R
C29 C 0.39460(19) 0.95465(14) 0.22271(10) 0.0227(6) Uani 1 1 d .
C30 C 0.5042(2) 0.90186(14) 0.22093(11) 0.0275(6) Uani 1 1 d .
H30 H 0.4889 0.8649 0.1862 0.033 Uiso 1 1 calc R
C31 C 0.5165(2) 0.85582(17) 0.28133(13) 0.0434(8) Uani 1 1 d .
H31A H 0.5331 0.8902 0.3165 0.065 Uiso 1 1 calc R
H31B H 0.5837 0.8196 0.2778 0.065 Uiso 1 1 calc R
H31C H 0.4407 0.8282 0.2883 0.065 Uiso 1 1 calc R
C32 C 0.6242(2) 0.94241(16) 0.20760(14) 0.0438(8) Uani 1 1 d .
H32A H 0.6144 0.9731 0.1696 0.066 Uiso 1 1 calc R
H32B H 0.6884 0.9047 0.2018 0.066 Uiso 1 1 calc R
H32C H 0.6463 0.9754 0.2429 0.066 Uiso 1 1 calc R
C33 C 0.3680(2) 0.83699(16) -0.08053(13) 0.0423(8) Uani 1 1 d .
H33A H 0.4194 0.8137 -0.0472 0.051 Uiso 1 1 calc R
H33B H 0.3463 0.8892 -0.0678 0.051 Uiso 1 1 calc R
C34 C 0.4314(3) 0.8376(2) -0.13983(14) 0.0619(10) Uani 1 1 d .
H34A H 0.4813 0.7912 -0.1445 0.074 Uiso 1 1 calc R
H34B H 0.4846 0.8827 -0.1430 0.074 Uiso 1 1 calc R
C35 C 0.3292(2) 0.84018(16) -0.18855(13) 0.0440(8) Uani 1 1 d .
H35A H 0.3057 0.8932 -0.1983 0.053 Uiso 1 1 calc R
H35B H 0.3532 0.8145 -0.2275 0.053 Uiso 1 1 calc R
C36 C 0.2273(2) 0.79838(15) -0.15776(12) 0.0351(7) Uani 1 1 d .
H36A H 0.1499 0.8266 -0.1632 0.042 Uiso 1 1 calc R
H36B H 0.2169 0.7473 -0.1764 0.042 Uiso 1 1 calc R
C37 C -0.0502(2) 0.68959(18) -0.10635(14) 0.0524(9) Uani 1 1 d .
H37A H -0.0860 0.6461 -0.0840 0.063 Uiso 1 1 calc R
H37B H 0.0133 0.6704 -0.1344 0.063 Uiso 1 1 calc R
C38 C -0.1480(3) 0.7327(2) -0.14327(16) 0.0784(12) Uani 1 1 d .
H38A H -0.1130 0.7599 -0.1791 0.094 Uiso 1 1 calc R
H38B H -0.2130 0.6981 -0.1587 0.094 Uiso 1 1 calc R
C39 C -0.1944(3) 0.78624(19) -0.09678(15) 0.0604(9) Uani 1 1 d .
H39A H -0.2544 0.7615 -0.0696 0.072 Uiso 1 1 calc R
H39B H -0.2327 0.8310 -0.1172 0.072 Uiso 1 1 calc R
C40 C -0.0802(2) 0.80831(15) -0.06013(14) 0.0402(7) Uani 1 1 d .
H40A H -0.0419 0.8535 -0.0789 0.048 Uiso 1 1 calc R
H40B H -0.0997 0.8200 -0.0163 0.048 Uiso 1 1 calc R
C41 C 0.1625(2) 0.56080(14) -0.02302(12) 0.0380(7) Uani 1 1 d .
H41A H 0.0911 0.5390 -0.0456 0.046 Uiso 1 1 calc R
H41B H 0.1405 0.5706 0.0208 0.046 Uiso 1 1 calc R
C42 C 0.2707(3) 0.50795(15) -0.02600(14) 0.0438(8) Uani 1 1 d .
H42A H 0.2450 0.4541 -0.0243 0.053 Uiso 1 1 calc R
H42B H 0.3299 0.5180 0.0085 0.053 Uiso 1 1 calc R
C43 C 0.3242(3) 0.52730(16) -0.08902(14) 0.0553(9) Uani 1 1 d .
H43A H 0.4142 0.5290 -0.0860 0.066 Uiso 1 1 calc R
H43B H 0.2995 0.4893 -0.1209 0.066 Uiso 1 1 calc R
C44 C 0.2728(2) 0.60506(15) -0.10554(12) 0.0375(7) Uani 1 1 d .
H44A H 0.3395 0.6414 -0.1133 0.045 Uiso 1 1 calc R
H44B H 0.2203 0.6019 -0.1436 0.045 Uiso 1 1 calc R

loop_
_atom_site_aniso_label
_atom_site_aniso_U_11
_atom_site_aniso_U_22
_atom_site_aniso_U_33
_atom_site_aniso_U_23
_atom_site_aniso_U_13
_atom_site_aniso_U_12
P1 0.0257(3) 0.0231(4) 0.0178(4) -0.0011(3) -0.0007(3) -0.0022(3)
O1 0.0438(11) 0.0420(12) 0.0211(11) 0.0011(9) 0.0001(8) -0.0175(9)
N1 0.0201(10) 0.0177(12) 0.0174(11) 0.0002(9) 0.0010(8) -0.0009(8)
C1 0.0139(12) 0.0201(14) 0.0189(14) -0.0004(11) 0.0021(10) 0.0007(10)
Li1 0.030(2) 0.032(3) 0.025(3) -0.003(2) 0.0004(19) -0.0024(19)
O2 0.0279(9) 0.0389(11) 0.0333(11) -0.0128(9) -0.0027(8) 0.0009(8)
C2 0.0180(13) 0.0180(14) 0.0183(14) -0.0039(11) 0.0037(10) 0.0006(10)
O3 0.0384(10) 0.0303(11) 0.0287(11) -0.0034(9) 0.0074(8) 0.0011(8)
C3 0.0211(13) 0.0266(15) 0.0248(15) 0.0016(12) -0.0005(11) 0.0015(11)
C4 0.0305(15) 0.0311(17) 0.0282(17) 0.0048(13) -0.0004(12) 0.0091(12)
C5 0.0398(16) 0.0194(15) 0.0260(16) 0.0012(12) 0.0103(13) 0.0044(12)
C6 0.0618(19) 0.0263(17) 0.0426(19) 0.0109(14) 0.0169(15) 0.0062(14)
C7 0.0336(15) 0.0224(15) 0.0263(16) -0.0031(12) 0.0100(13) -0.0080(12)
C8 0.0250(13) 0.0244(15) 0.0170(14) -0.0014(12) -0.0005(10) -0.0020(11)
C9 0.0277(13) 0.0195(14) 0.0135(14) -0.0007(11) -0.0003(11) -0.0021(11)
C10 0.0279(14) 0.0249(15) 0.0137(13) -0.0005(11) 0.0015(10) -0.0028(11)
C11 0.0231(13) 0.0267(15) 0.0305(16) 0.0046(12) 0.0030(11) -0.0057(11)
C12 0.0289(15) 0.058(2) 0.0363(18) -0.0007(15) -0.0003(13) -0.0034(14)
C13 0.0346(16) 0.0377(18) 0.046(2) -0.0075(14) 0.0104(14) 0.0000(13)
C14 0.0313(15) 0.0270(16) 0.0280(16) 0.0055(13) 0.0026(12) -0.0044(12)
C15 0.0453(17) 0.0213(15) 0.0276(16) 0.0090(12) 0.0022(13) -0.0031(13)
C16 0.0338(15) 0.0272(16) 0.0241(15) 0.0022(12) 0.0005(12) 0.0074(12)
C17 0.0291(14) 0.0224(15) 0.0186(14) -0.0010(12) 0.0016(11) 0.0024(11)
C18 0.0212(13) 0.0265(15) 0.0277(16) 0.0024(12) 0.0012(11) 0.0052(11)
C19 0.0359(15) 0.0464(19) 0.0356(18) -0.0038(14) 0.0058(13) -0.0017(13)
C20 0.0293(14) 0.0455(19) 0.0380(18) -0.0017(14) -0.0026(13) 0.0025(13)
C21 0.0262(13) 0.0246(15) 0.0119(13) 0.0018(11) 0.0005(10) -0.0018(11)
C22 0.0272(13) 0.0284(16) 0.0126(14) -0.0016(11) 0.0019(10) -0.0012(11)
C23 0.0243(13) 0.0249(15) 0.0242(15) -0.0011(12) 0.0010(11) 0.0014(11)
C24 0.0291(14) 0.0304(16) 0.0293(16) -0.0001(13) 0.0040(12) -0.0001(12)
C25 0.0334(15) 0.0412(18) 0.0376(18) 0.0035(14) -0.0071(13) 0.0013(13)
C26 0.0331(15) 0.0274(16) 0.0269(16) -0.0076(13) -0.0019(12) 0.0026(12)
C27 0.0436(17) 0.0214(15) 0.0318(17) -0.0083(12) -0.0026(13) -0.0055(13)
C28 0.0295(14) 0.0328(17) 0.0217(15) -0.0041(12) -0.0028(11) -0.0106(12)
C29 0.0264(13) 0.0284(16) 0.0133(14) -0.0027(11) 0.0001(11) -0.0053(11)
C30 0.0239(14) 0.0350(16) 0.0236(15) -0.0069(12) -0.0021(11) -0.0017(11)
C31 0.0379(16) 0.056(2) 0.0360(18) 0.0026(15) -0.0052(13) 0.0113(14)
C32 0.0310(15) 0.052(2) 0.049(2) -0.0157(15) 0.0055(14) -0.0047(14)
C33 0.0413(16) 0.052(2) 0.0337(18) -0.0049(15) 0.0021(14) -0.0178(14)
C34 0.061(2) 0.075(3) 0.050(2) -0.0008(18) 0.0100(18) -0.0256(18)
C35 0.0569(19) 0.0468(19) 0.0285(18) 0.0043(14) 0.0048(15) -0.0140(15)
C36 0.0432(16) 0.0392(18) 0.0229(16) 0.0043(13) -0.0013(12) 0.0008(13)
C37 0.0429(17) 0.061(2) 0.052(2) -0.0337(17) -0.0177(15) 0.0067(15)
C38 0.060(2) 0.119(3) 0.055(2) -0.033(2) -0.0231(19) 0.022(2)
C39 0.0482(19) 0.077(2) 0.055(2) -0.012(2) -0.0156(16) 0.0190(18)
C40 0.0358(16) 0.0371(18) 0.047(2) -0.0020(14) -0.0057(14) 0.0075(13)
C41 0.0490(17) 0.0305(17) 0.0346(18) -0.0038(14) 0.0055(14) -0.0090(14)
C42 0.064(2) 0.0248(17) 0.043(2) -0.0059(14) 0.0019(15) -0.0012(14)
C43 0.084(2) 0.0340(19) 0.048(2) -0.0023(16) 0.0179(18) 0.0141(17)
C44 0.0470(17) 0.0416(18) 0.0241(17) -0.0053(13) 0.0037(13) 0.0088(14)

loop_
_atom_type_symbol
_atom_type_description
_atom_type_scat_dispersion_real
_atom_type_scat_dispersion_imag
_atom_type_scat_source
C C 0.0033 0.0016 'International Tables Vol C Tables 4.2.6.8 and 6.1.1.4'
H H 0.0000 0.0000 'International Tables Vol C Tables 4.2.6.8 and 6.1.1.4'
Li Li -0.0003 0.0001 'International Tables Vol C Tables 4.2.6.8 and 6.1.1.4'
N N 0.0061 0.0033 'International Tables Vol C Tables 4.2.6.8 and 6.1.1.4'
O O 0.0106 0.0060 'International Tables Vol C Tables 4.2.6.8 and 6.1.1.4'
P P 0.1023 0.0942 'International Tables Vol C Tables 4.2.6.8 and 6.1.1.4'

loop_
_geom_angle_atom_site_label_1
_geom_angle_atom_site_label_2
_geom_angle_atom_site_label_3
_geom_angle
C1 P1 C21 103.11(10)
C33 O1 C36 108.56(18)
C33 O1 Li1 124.20(19)
C36 O1 Li1 127.10(18)
C1 N1 C9 114.10(19)
C1 N1 Li1 142.23(19)
C9 N1 Li1 103.65(18)
N1 C1 C2 114.8(2)
N1 C1 P1 122.50(17)
C2 C1 P1 122.64(17)
O1 Li1 O2 101.6(2)
O1 Li1 O3 100.30(18)
O2 Li1 O3 95.58(18)
O1 Li1 N1 116.5(2)
O2 Li1 N1 120.48(19)
O3 Li1 N1 118.4(2)
O1 Li1 C9 137.1(2)
O2 Li1 C9 118.90(17)
O3 Li1 C9 89.90(16)
N1 Li1 C9 30.11(9)
C37 O2 C40 109.04(19)
C37 O2 Li1 124.11(19)
C40 O2 Li1 125.52(19)
C3 C2 C8 117.1(2)
C3 C2 C1 121.6(2)
C8 C2 C1 121.2(2)
C41 O3 C44 105.51(18)
C41 O3 Li1 129.09(17)
C44 O3 Li1 125.39(18)
C2 C3 C4 121.4(2)
C5 C4 C3 121.2(2)
C4 C5 C7 117.4(2)
C4 C5 C6 122.0(2)
C7 C5 C6 120.5(2)
C8 C7 C5 121.7(2)
C7 C8 C2 121.2(2)
C10 C9 C17 120.6(2)
C10 C9 N1 120.4(2)
C17 C9 N1 118.91(18)
C10 C9 Li1 107.63(17)
C17 C9 Li1 110.40(16)
N1 C9 Li1 46.24(13)
C14 C10 C9 118.4(2)
C14 C10 C11 120.1(2)
C9 C10 C11 121.5(2)
C10 C11 C12 111.9(2)
C10 C11 C13 111.6(2)
C12 C11 C13 110.24(19)
C15 C14 C10 121.7(2)
C14 C15 C16 119.3(2)
C17 C16 C15 121.5(2)
C16 C17 C9 118.5(2)
C16 C17 C18 120.8(2)
C9 C17 C18 120.7(2)
C19 C18 C20 110.43(19)
C19 C18 C17 112.0(2)
C20 C18 C17 111.8(2)
C22 C21 C29 118.4(2)
C22 C21 P1 121.53(17)
C29 C21 P1 119.92(17)
C26 C22 C21 119.3(2)
C26 C22 C23 119.3(2)
C21 C22 C23 121.3(2)
C22 C23 C25 114.3(2)
C22 C23 C24 108.5(2)
C25 C23 C24 110.06(18)
C27 C26 C22 121.8(2)
C26 C27 C28 119.5(2)
C27 C28 C29 121.3(2)
C28 C29 C21 119.7(2)
C28 C29 C30 120.1(2)
C21 C29 C30 120.2(2)
C29 C30 C31 110.94(18)
C29 C30 C32 113.9(2)
C31 C30 C32 110.1(2)
O1 C33 C34 104.9(2)
C33 C34 C35 103.8(2)
C36 C35 C34 103.3(2)
O1 C36 C35 106.7(2)
O2 C37 C38 105.1(2)
C39 C38 C37 102.7(3)
C38 C39 C40 102.6(2)
O2 C40 C39 106.1(2)
O3 C41 C42 104.56(19)
C41 C42 C43 102.7(2)
C44 C43 C42 105.0(2)
O3 C44 C43 106.7(2)

loop_
_geom_bond_atom_site_label_1
_geom_bond_atom_site_label_2
_geom_bond_distance
P1 C1 1.765(2)
P1 C21 1.855(2)
O1 C33 1.437(3)
O1 C36 1.445(3)
O1 Li1 1.941(4)
N1 C1 1.343(3)
N1 C9 1.430(3)
N1 Li1 2.059(4)
C1 C2 1.494(3)
Li1 O2 2.010(4)
Li1 O3 2.046(4)
Li1 C9 2.771(5)
O2 C37 1.435(3)
O2 C40 1.438(3)
C2 C3 1.390(3)
C2 C8 1.398(3)
O3 C41 1.440(3)
O3 C44 1.451(3)
C3 C4 1.397(3)
C4 C5 1.386(3)
C5 C7 1.388(3)
C5 C6 1.513(3)
C7 C8 1.385(3)
C9 C10 1.410(3)
C9 C17 1.412(3)
C10 C14 1.389(3)
C10 C11 1.515(3)
C11 C12 1.525(3)
C11 C13 1.526(3)
C14 C15 1.383(3)
C15 C16 1.390(3)
C16 C17 1.388(3)
C17 C18 1.530(3)
C18 C19 1.526(3)
C18 C20 1.528(3)
C21 C22 1.421(3)
C21 C29 1.423(3)
C22 C26 1.390(3)
C22 C23 1.523(3)
C23 C25 1.527(3)
C23 C24 1.527(3)
C26 C27 1.375(3)
C27 C28 1.380(3)
C28 C29 1.389(3)
C29 C30 1.523(3)
C30 C31 1.530(3)
C30 C32 1.531(3)
C33 C34 1.462(4)
C34 C35 1.516(4)
C35 C36 1.505(3)
C37 C38 1.523(4)
C38 C39 1.471(4)
C39 C40 1.516(4)
C41 C42 1.513(3)
C42 C43 1.523(4)
C43 C44 1.520(4)
